data_2001269
loop_
_publ_author_name
'Tebbe, K.-F.'
'Gilles, T.'

_publ_section_title
;
 Verfeinerung der Kristallstruktur des Tetraethylammoniumheptaiodids
;
_journal_issue 11
_journal_name_full 'Acta Crystallographica Section C'
_journal_page_first 2042
_journal_page_last 2045
_journal_paper_doi 10.1107/S0108270193003993
_journal_volume 49
_journal_year 1993
_chemical_formula_sum 'C8 H20 I7 N'
_chemical_formula_weight 1018.584
_symmetry_cell_setting orthorhombic
_symmetry_space_group_name_Hall 'A 2 -2ab'
_symmetry_space_group_name_H-M 'A b a 2'
_atom_type_scat_source IntTabIV
_cell_angle_alpha 90.0
_cell_angle_beta 90.0
_cell_angle_gamma 90.0
_cell_formula_units_Z 4
_cell_length_a 11.511(3)
_cell_length_b 15.654(5)
_cell_length_c 12.358(5)
_cell_measurement_reflns_used 24
_cell_measurement_temperature 294
_cell_measurement_theta_max 16.7
_cell_measurement_theta_min 6.6
_cell_volume 2226.8(13)
_diffrn_measurement_device 'Enraf-Nonius CAD-4'
_diffrn_measurement_method \w/\q
_diffrn_radiation_type MoK\a
_diffrn_radiation_wavelength 0.71069
_diffrn_reflns_av_R_equivalents 0.017
_diffrn_reflns_limit_h_max 16
_diffrn_reflns_limit_h_min -20
_diffrn_reflns_limit_k_max 16
_diffrn_reflns_limit_k_min 0
_diffrn_reflns_limit_l_max 14
_diffrn_reflns_limit_l_min -14
_diffrn_reflns_number 5106
_diffrn_reflns_theta_max 27.5
_diffrn_standards_decay_% 1
_diffrn_standards_interval_time 120
_diffrn_standards_number 3
_exptl_absorpt_coefficient_mu 9.645
_exptl_absorpt_correction_T_max 1.0
_exptl_absorpt_correction_T_min 0.807
_exptl_absorpt_correction_type empirical
_exptl_crystal_colour violett-schwarz
_exptl_crystal_density_diffrn 3.038
_exptl_crystal_description quaderf\"ormig
_exptl_crystal_size_max 0.23
_exptl_crystal_size_mid 0.18
_exptl_crystal_size_min 0.15
_refine_diff_density_max 0.71
_refine_diff_density_min -0.81
_refine_ls_extinction_coef 0.00015(2)
_refine_ls_extinction_method |F*|=|F|(1-10^-4^g|F~c~|^2^/sin\q)
_refine_ls_goodness_of_fit_obs 1.750
_refine_ls_hydrogen_treatment refU
_refine_ls_number_parameters 53
_refine_ls_number_reflns 1155
_refine_ls_R_factor_obs 0.0321
_refine_ls_shift/esd_max 0.001
_refine_ls_structure_factor_coef F
_refine_ls_weighting_details 'w = 1/[\s^2^(F)+(0.0001|F|^2^)]'
_refine_ls_weighting_scheme calc
_refine_ls_wR_factor_obs 0.0306
_reflns_number_observed 1155
_reflns_number_total 1321
_reflns_observed_criterion F>4\s(F)
_cod_data_source_file se1023.cif
_cod_data_source_block se1023a
_cod_depositor_comments
;
The following automatic conversions were performed:

'_refine_ls_weighting_scheme' value '1/[\s^2^(F)+(0.0001|F|^2^)]' was
changed to 'calc'. New tag '_refine_ls_weighting_details' was
created. The value of the new tag was set to 'w =
1/[\s^2^(F)+(0.0001|F|^2^)]'.

Automatic conversion script
Id: cif_fix_values 3143 2015-03-26 13:38:13Z robertas 
;
_cod_original_cell_volume 2226.0(10)
_cod_database_code 2001269

loop_
_atom_site_label
_atom_site_fract_x
_atom_site_fract_y
_atom_site_fract_z
_atom_site_U_iso_or_equiv
I(1) .0 .0 .0 .0547(2)
I(2) -.07430(5) .17850(3) .0015(3) .0678(2)
I(3) .15769(17) .19313(10) -.1799(3) .0628(7)
I(4) .15789(17) .19361(12) .1807(3) .0648(6)
N .0 .0 .4884(13) .041(2)
C(1) .0413(8) -.0741(6) .4212(8) .054(2)
C(2) .1310(13) -.0481(10) .3395(14) .075(4)
C(3) -.0977(9) -.0331(7) .5575(9) .065(3)
C(4) -.1535(14) .0348(12) .6391(17) .091(5)
H(12) 0.0786 -0.1216 0.4743 ?
H(21) 0.1578 -0.1033 0.2935 ?
H(22) 0.2053 -0.0212 0.3807 ?
H(23) 0.0945 -0.0009 0.2855 ?
H(31) -0.1657 -0.0555 0.5043 ?
H(32) -0.0649 -0.0859 0.6047 ?
H(41) -0.2224 0.0047 0.6846 ?
H(42) -0.1882 0.0879 0.5938 ?
H(43) -0.0874 0.0575 0.6941 ?

loop_
_geom_angle_atom_site_label_1
_geom_angle_atom_site_label_2
_geom_angle_atom_site_label_3
_geom_angle
_geom_angle_publ_flag
I(2) I(1) I(2') 179.27(15) yes
I(1) I(2) I(4') 81.03(5) yes
I(1) I(2) I(3) 80.49(5) yes
I(4') I(2) I(3) 79.44(8) yes
I(4) I(3) I(2) 176.29(7) yes
I(3') I(4') I(2) 175.90(7) yes
C(1) N C(1') 113.33(11) yes
C(1) N C(3) 106.5(6) yes
C(1) N C(3') 110.0(5) yes
C(3) N C(3') 110.5(11) yes
N C(1) C(2) 112.2(9) yes
N C(3) C(4) 115.5(10) yes

loop_
_geom_bond_atom_site_label_1
_geom_bond_atom_site_label_2
_geom_bond_distance
_geom_bond_publ_flag
I(1) I(2) 2.9220(10) yes
I(2) I(4') 3.479(4) yes
I(2) I(3) 3.494(4) yes
I(3) I(4) 2.734(4) yes
N C(1) 1.500(10) yes
N C(3) 1.510(10) yes
C(1) C(2) 1.50(2) yes
C(3) C(4) 1.60(2) yes
